data_7122240
loop_
_publ_author_name
'Arab Fashapoyeh, Marzieh'
'Mirzaei, Masoud'
'Eshtiagh-Hosseini, Hossein'
'Rajagopal, Ashwene'
'Lechner, Manuel'
'Liu, Rongji'
'Streb, Carsten'

_publ_section_title
;
 Photochemical and electrochemical hydrogen evolution reactivity of
 lanthanide-functionalized polyoxotungstates.
;
_journal_issue 74
_journal_name_full 'Chemical communications (Cambridge, England)'
_journal_page_first 10427
_journal_page_last 10430
_journal_paper_doi 10.1039/c8cc06334f
_journal_volume 54
_journal_year 2018
_chemical_formula_moiety 'C14 K4.5 La2 N2 O63.06 Si W11, 0.44(O)'
_chemical_formula_sum 'C14 K4.5 La2 N2 O63.5 Si W11'
_chemical_formula_weight 3716.37
_space_group_crystal_system monoclinic
_space_group_IT_number 14
_space_group_name_Hall '-P 2yn'
_space_group_name_H-M_alt 'P 1 21/n 1'
_symmetry_space_group_name_Hall '-P 2yn'
_symmetry_space_group_name_H-M 'P 1 21/n 1'
_audit_creation_date 2018-06-24
_audit_creation_method
;
Olex2 1.2
(compiled 2018.05.29 svn.r3508 for OlexSys, GUI svn.r5506)
;
_audit_update_record
;
2018-07-24 deposited with the CCDC.
2018-08-23 downloaded from the CCDC.
;
_cell_angle_alpha 90
_cell_angle_beta 101.940(3)
_cell_angle_gamma 90
_cell_formula_units_Z 4
_cell_length_a 11.5296(10)
_cell_length_b 30.702(3)
_cell_length_c 17.9958(14)
_cell_measurement_reflns_used 9564
_cell_measurement_temperature 150(2)
_cell_measurement_theta_max 36.221
_cell_measurement_theta_min 2.302
_cell_volume 6232.4(10)
_computing_cell_refinement 'SAINT v8.37A (Bruker, 2015)'
_computing_data_reduction 'SAINT v8.37A (Bruker, 2015)'
_computing_molecular_graphics 'Olex2 (Dolomanov et al., 2009)'
_computing_publication_material 'Olex2 (Dolomanov et al., 2009)'
_computing_structure_refinement 'ShelXL (Sheldrick, 2015)'
_computing_structure_solution 'ShelXS (Sheldrick, 2008)'
_diffrn_ambient_temperature 150.0
_diffrn_measured_fraction_theta_full 0.998
_diffrn_measured_fraction_theta_max 0.998
_diffrn_measurement_device_type 'Bruker APEX-II CCD'
_diffrn_measurement_method '\f and \w scans'
_diffrn_radiation_type MoK\a
_diffrn_radiation_wavelength 0.71073
_diffrn_reflns_av_R_equivalents 0.0488
_diffrn_reflns_av_unetI/netI 0.0244
_diffrn_reflns_Laue_measured_fraction_full 0.998
_diffrn_reflns_Laue_measured_fraction_max 0.998
_diffrn_reflns_limit_h_max 14
_diffrn_reflns_limit_h_min -14
_diffrn_reflns_limit_k_max 38
_diffrn_reflns_limit_k_min -38
_diffrn_reflns_limit_l_max 22
_diffrn_reflns_limit_l_min -22
_diffrn_reflns_number 110257
_diffrn_reflns_point_group_measured_fraction_full 0.998
_diffrn_reflns_point_group_measured_fraction_max 0.998
_diffrn_reflns_theta_full 25.242
_diffrn_reflns_theta_max 26.372
_diffrn_reflns_theta_min 3.514
_diffrn_standards_number 0
_exptl_absorpt_coefficient_mu 21.995
_exptl_absorpt_correction_T_max 0.7471
_exptl_absorpt_correction_T_min 0.4028
_exptl_absorpt_correction_type multi-scan
_exptl_absorpt_process_details
'SADABS-2016/2 (Bruker,2016/2) was used for absorption correction. wR2(int) was 0.1708 before and 0.0669 after correction. The Ratio of minimum to maximum transmission is 0.5392. The \l/2 correction factor is Not present.'
_exptl_crystal_colour white
_exptl_crystal_colour_primary white
_exptl_crystal_density_diffrn 3.961
_exptl_crystal_description plates
_exptl_crystal_F_000 6534
_exptl_crystal_size_max 0.14
_exptl_crystal_size_mid 0.12
_exptl_crystal_size_min 0.04
_refine_diff_density_max 3.548
_refine_diff_density_min -2.730
_refine_diff_density_rms 0.239
_refine_ls_extinction_method none
_refine_ls_goodness_of_fit_ref 1.083
_refine_ls_hydrogen_treatment undef
_refine_ls_matrix_type full
_refine_ls_number_parameters 886
_refine_ls_number_reflns 12731
_refine_ls_number_restraints 6
_refine_ls_restrained_S_all 1.083
_refine_ls_R_factor_all 0.0292
_refine_ls_R_factor_gt 0.0259
_refine_ls_shift/su_max 0.003
_refine_ls_shift/su_mean 0.000
_refine_ls_structure_factor_coef Fsqd
_refine_ls_weighting_details 'w=1/[\s^2^(Fo^2^)+(0.0152P)^2^+122.8405P] where P=(Fo^2^+2Fc^2^)/3'
_refine_ls_weighting_scheme calc
_refine_ls_wR_factor_gt 0.0579
_refine_ls_wR_factor_ref 0.0593
_reflns_Friedel_coverage 0.000
_reflns_number_gt 11831
_reflns_number_total 12731
_reflns_threshold_expression 'I > 2\s(I)'
_cod_data_source_file c8cc06334f2.cif
_cod_data_source_block ma18005_0m
_cod_depositor_comments 'Adding full bibliography for 7122238--7122240.cif.'
_cod_original_cell_volume 6232.3(9)
_cod_original_formula_sum 'C14 K4.50 La2 N2 O63.50 Si W11'
_cod_database_code 7122240
_shelx_shelxl_version_number 2014/7
_shelx_space_group_comment
;
The symmetry employed for this shelxl refinement is uniquely defined
by the following loop, which should always be used as a source of
symmetry information in preference to the above space-group names.
They are only intended as comments.
;
_olex2_refinement_description
;
1. Uiso/Uaniso restraints and constraints
Uanis(W5) \\sim Ueq, Uanis(W5) \\sim Ueq: with sigma of 0.1 and sigma for
terminal atoms of 0.2
2. Others
 Sof(O65)=1-FVAR(1)
 Sof(O63)=FVAR(1)
 Fixed Sof: K4(0.25) O62(0.5) K5(0.5) K6(0.75)
;
_olex2_submission_special_instructions 'No special instructions were received'

loop_
_space_group_symop_operation_xyz
'x, y, z'
'-x+1/2, y+1/2, -z+1/2'
'-x, -y, -z'
'x-1/2, -y-1/2, z-1/2'

loop_
_atom_site_label
_atom_site_type_symbol
_atom_site_fract_x
_atom_site_fract_y
_atom_site_fract_z
_atom_site_U_iso_or_equiv
_atom_site_adp_type
_atom_site_occupancy
_atom_site_site_symmetry_order
_atom_site_calc_flag
_atom_site_refinement_flags_adp
_atom_site_refinement_flags_occupancy
_atom_site_disorder_assembly
_atom_site_disorder_group
W1 W 0.18272(3) 0.55379(2) 0.36029(2) 0.00835(6) Uani 1 1 d . . . .
W2 W 0.07619(3) 0.66654(2) 0.40047(2) 0.00943(6) Uani 1 1 d . . . .
W3 W -0.10614(3) 0.72114(2) 0.26023(2) 0.00943(6) Uani 1 1 d . . . .
W4 W 0.30200(3) 0.41610(2) -0.15482(2) 0.00790(6) Uani 1 1 d . . . .
W5 W -0.09554(3) 0.52161(2) 0.30440(2) 0.00751(6) Uani 1 1 d U . . .
W6 W -0.20449(3) 0.63401(2) 0.34276(2) 0.00813(6) Uani 1 1 d . . . .
W7 W 0.10231(3) 0.43255(2) -0.04346(2) 0.00788(6) Uani 1 1 d . . . .
W8 W -0.20445(3) 0.67050(2) 0.06986(2) 0.00952(6) Uani 1 1 d . . . .
W9 W 0.10730(3) 0.70613(2) 0.13289(2) 0.01109(7) Uani 1 1 d . . . .
W10 W 0.20340(3) 0.60251(2) 0.10550(2) 0.01032(7) Uani 1 1 d . . . .
W11 W 0.28690(3) 0.65286(2) 0.27403(2) 0.01092(7) Uani 1 1 d . . . .
La1 La 0.12037(4) 0.48042(2) 0.17858(2) 0.00824(9) Uani 1 1 d . . . .
La2 La -0.11188(4) 0.85674(2) 0.22292(3) 0.01324(9) Uani 1 1 d . . . .
Si14 Si -0.00570(17) 0.61510(7) 0.22259(11) 0.0068(4) Uani 1 1 d . . . .
K1 K 0.5524(2) 0.69125(9) 0.19355(14) 0.0382(6) Uani 1 1 d . . . .
O1 O -0.1952(5) 0.69895(18) 0.1664(3) 0.0127(11) Uani 1 1 d . . . .
O2 O 0.2802(5) 0.5435(2) 0.4446(3) 0.0166(12) Uani 1 1 d . . . .
O3 O 0.2943(5) 0.38042(18) -0.2425(3) 0.0112(11) Uani 1 1 d . . . .
O4 O -0.3339(5) 0.63714(18) 0.0958(3) 0.0110(11) Uani 1 1 d . . . .
O5 O 0.2144(5) 0.45873(18) -0.2180(3) 0.0108(11) Uani 1 1 d . . . .
O6 O -0.0356(5) 0.48152(17) 0.2536(3) 0.0109(11) Uani 1 1 d . . . .
O7 O 0.2591(5) 0.44248(17) -0.0677(3) 0.0097(11) Uani 1 1 d . . . .
O8 O 0.1077(5) 0.63642(17) 0.1937(3) 0.0101(11) Uani 1 1 d . . . .
O9 O 0.0395(5) 0.47577(19) -0.1021(3) 0.0130(11) Uani 1 1 d . . . .
O10 O 0.1948(5) 0.67637(18) 0.3408(3) 0.0130(11) Uani 1 1 d . . . .
O11 O 0.0034(5) 0.72119(18) 0.3543(3) 0.0113(11) Uani 1 1 d . . . .
O12 O 0.2622(5) 0.85574(18) 0.3533(3) 0.0138(12) Uani 1 1 d . . . .
O13 O -0.0379(5) 0.41830(19) 0.1343(3) 0.0181(12) Uani 1 1 d . . . .
O14 O 0.2617(5) 0.5388(2) -0.1125(3) 0.0205(13) Uani 1 1 d . . . .
O15 O -0.1486(5) 0.57912(18) 0.3505(3) 0.0104(11) Uani 1 1 d . . . .
O16 O 0.2673(5) 0.59771(18) 0.3165(3) 0.0123(11) Uani 1 1 d . . . .
O17 O 0.4441(5) 0.43523(19) -0.1395(3) 0.0144(12) Uani 1 1 d . . . .
O18 O -0.0424(5) 0.40296(18) -0.0480(3) 0.0125(11) Uani 1 1 d . . . .
O19 O -0.0786(5) 0.65491(18) 0.4222(3) 0.0125(11) Uani 1 1 d . . . .
O20 O 0.0791(5) 0.8214(2) 0.1994(4) 0.0210(13) Uani 1 1 d . . . .
O21 O 0.1806(5) 0.37352(18) -0.0048(3) 0.0106(11) Uani 1 1 d . . . .
O22 O -0.2216(5) 0.69525(18) 0.3081(3) 0.0109(11) Uani 1 1 d . . . .
O23 O 0.4822(5) 0.6230(2) -0.0240(3) 0.0230(14) Uani 1 1 d . . . .
O24 O 0.3353(5) 0.4636(2) 0.1843(3) 0.0168(12) Uani 1 1 d . . . .
O25 O -0.4478(5) 0.8640(2) 0.2446(3) 0.0186(13) Uani 1 1 d . . . .
O26 O 0.1308(5) 0.45508(19) 0.0480(3) 0.0145(12) Uani 1 1 d . . . .
O27 O 0.0243(5) 0.72344(18) 0.2102(3) 0.0126(11) Uani 1 1 d . . . .
O28 O 0.3253(5) 0.62556(19) 0.1864(3) 0.0149(12) Uani 1 1 d . . . .
O29 O 0.0426(5) 0.52675(17) 0.3868(3) 0.0103(11) Uani 1 1 d . . . .
O30 O 0.0276(4) 0.56837(17) 0.2636(3) 0.0084(10) Uani 1 1 d . . . .
O31 O 0.0382(6) 0.9191(2) 0.0553(4) 0.0296(15) Uani 1 1 d . . . .
O32 O 0.1451(5) 0.68725(19) 0.4873(3) 0.0148(12) Uani 1 1 d . . . .
O33 O -0.3238(5) 0.8544(2) 0.1648(3) 0.0179(13) Uani 1 1 d . . . .
O34 O 0.5852(5) 0.5192(2) -0.0487(3) 0.0244(14) Uani 1 1 d . . . .
N1 N -0.5152(6) 0.9397(2) 0.0119(4) 0.0146(14) Uani 1 1 d . . . .
O35 O 0.4286(5) 0.6664(2) 0.3184(3) 0.0211(13) Uani 1 1 d . . . .
O36 O -0.1493(5) 0.77503(18) 0.2544(3) 0.0140(12) Uani 1 1 d . . . .
C1 C -0.4926(7) 0.8980(3) 0.1238(4) 0.0114(15) Uani 1 1 d . . . .
O37 O 0.2832(5) 0.5929(2) 0.0365(3) 0.0176(12) Uani 1 1 d . . . .
O38 O 0.2477(5) 0.70483(18) 0.2122(3) 0.0136(11) Uani 1 1 d . . . .
O39 O 0.1765(5) 0.41230(18) 0.2560(3) 0.0131(11) Uani 1 1 d . . . .
O40 O 0.1272(5) 0.7559(2) 0.0929(3) 0.0194(13) Uani 1 1 d . . . .
O41 O -0.3146(5) 0.63355(19) 0.3938(3) 0.0150(12) Uani 1 1 d . . . .
N2 N 0.5125(7) 0.5590(3) 0.3219(5) 0.0292(19) Uani 1 1 d . . . .
O42 O -0.1138(6) 0.9045(2) 0.1119(3) 0.0221(14) Uani 1 1 d . . . .
O43 O 0.0285(6) 0.8416(2) 0.3494(4) 0.0285(15) Uani 1 1 d . . . .
O44 O -0.2837(5) 0.70724(19) 0.0076(3) 0.0156(12) Uani 1 1 d . . . .
O45 O -0.1473(5) 0.8087(2) 0.1011(3) 0.0209(13) Uani 1 1 d . . . .
O46 O -0.0477(5) 0.64892(17) 0.2826(3) 0.0090(11) Uani 1 1 d . . . .
O47 O 0.1773(5) 0.66788(18) 0.0762(3) 0.0125(11) Uani 1 1 d . . . .
C2 C -0.4470(7) 0.9138(3) 0.0648(4) 0.0134(16) Uani 1 1 d . . . .
O48 O 0.1986(5) 0.55107(19) 0.1487(3) 0.0139(12) Uani 1 1 d . . . .
O49 O 0.2136(5) 0.51046(19) 0.3030(3) 0.0122(11) Uani 1 1 d . . . .
C3 C 0.4701(7) 0.4837(3) 0.2964(5) 0.0182(18) Uani 1 1 d . . . .
O50 O -0.7158(5) 0.85286(19) 0.1712(3) 0.0169(12) Uani 1 1 d . . . .
O51 O 0.1171(5) 0.60965(18) 0.4047(3) 0.0103(11) Uani 1 1 d . . . .
C4 C -0.6779(7) 0.9353(3) 0.0726(4) 0.0143(16) Uani 1 1 d . . . .
C5 C -0.6261(7) 0.9509(3) 0.0151(4) 0.0151(17) Uani 1 1 d . . . .
C6 C -0.6096(7) 0.9089(3) 0.1281(4) 0.0126(16) Uani 1 1 d . . . .
O52 O -0.0461(5) 0.69072(18) 0.0756(3) 0.0137(11) Uani 1 1 d . . . .
O53 O -0.1142(5) 0.61035(17) 0.1483(3) 0.0079(10) Uani 1 1 d . . . .
O54 O -0.1829(5) 0.49099(18) 0.3522(3) 0.0130(11) Uani 1 1 d . . . .
C7 C 0.5239(7) 0.4742(3) 0.3710(5) 0.0171(17) Uani 1 1 d . . . .
C8 C 0.4623(7) 0.5282(3) 0.2724(5) 0.0186(18) Uani 1 1 d . . . .
O55 O -0.2251(5) 0.8516(2) 0.3331(3) 0.0197(13) Uani 1 1 d . . . .
O56 O 0.4398(6) 0.4106(2) 0.2533(3) 0.0225(14) Uani 1 1 d . . . .
O57 O -0.1903(6) 0.9303(2) 0.2531(4) 0.0247(14) Uani 1 1 d . . . .
C9 C 0.5704(8) 0.5082(3) 0.4210(5) 0.0200(18) Uani 1 1 d . . . .
C10 C -0.4154(7) 0.8699(3) 0.1827(4) 0.0133(16) Uani 1 1 d . . . .
C11 C 0.5616(7) 0.5497(3) 0.3951(5) 0.0175(17) Uani 1 1 d . . . .
C12 C -0.6701(7) 0.8899(3) 0.1870(4) 0.0121(16) Uani 1 1 d . . . .
C13 C 0.4120(7) 0.4497(3) 0.2404(5) 0.0182(18) Uani 1 1 d . . . .
C14 C -0.0339(8) 0.9285(3) 0.0970(5) 0.0211(19) Uani 1 1 d . . . .
K2 K -0.3602(3) 0.72645(16) 0.4260(2) 0.0929(15) Uani 1 1 d . . . .
K3 K 0.4207(4) 0.54990(14) -0.0066(2) 0.0787(11) Uani 1 1 d . . . .
O58 O 0.4932(8) 0.7387(3) 0.0584(5) 0.052(2) Uani 1 1 d . . . .
K4 K 0.3677(9) 0.7820(4) 0.2597(6) 0.040(2) Uiso 0.25 1 d . P . .
O59 O 0.3387(8) 0.8061(3) 0.0414(5) 0.0409(19) Uani 1 1 d . . . .
O60 O -0.5931(8) 0.7421(3) 0.4427(5) 0.058(3) Uani 1 1 d . . . .
O61 O -0.1964(8) 0.8040(3) 0.4669(5) 0.048(2) Uani 1 1 d . . . .
O62 O -0.2487(15) 0.6852(5) 0.5258(8) 0.031(3) Uani 0.5 1 d . P A .
O63 O 0.4142(18) 0.6481(6) 0.4787(10) 0.040(6) Uiso 0.44(3) 1 d . P A 1
O64 O 0.6012(10) 0.7638(4) 0.2854(9) 0.095(5) Uani 1 1 d . . . .
K5 K -0.0263(7) 0.3335(3) 0.0804(4) 0.076(2) Uiso 0.5 1 d . P . .
K6 K 0.1999(2) 0.77010(8) 0.34733(14) 0.0171(5) Uiso 0.75 1 d . P . .
O65 O -0.5094(16) 0.6618(5) 0.4956(9) 0.047(6) Uiso 0.56(3) 1 d . P A 2

loop_
_atom_site_aniso_label
_atom_site_aniso_U_11
_atom_site_aniso_U_22
_atom_site_aniso_U_33
_atom_site_aniso_U_23
_atom_site_aniso_U_13
_atom_site_aniso_U_12
W1 0.00943(14) 0.00922(15) 0.00585(13) -0.00098(11) 0.00034(11) 0.00203(11)
W2 0.01088(14) 0.00887(15) 0.00780(14) -0.00291(11) 0.00017(11) 0.00006(11)
W3 0.01200(14) 0.00617(14) 0.01003(14) -0.00124(11) 0.00210(11) 0.00069(11)
W4 0.00762(14) 0.00938(15) 0.00646(13) -0.00110(11) 0.00089(10) -0.00004(11)
W5 0.01029(14) 0.00656(14) 0.00602(13) -0.00045(11) 0.00250(11) 0.00015(11)
W6 0.00943(14) 0.00800(15) 0.00738(13) -0.00186(11) 0.00271(11) 0.00060(11)
W7 0.01036(14) 0.00819(14) 0.00498(13) -0.00067(11) 0.00133(11) 0.00136(11)
W8 0.01208(15) 0.00840(15) 0.00753(14) 0.00040(11) 0.00076(11) 0.00185(11)
W9 0.01338(15) 0.00830(15) 0.01235(15) 0.00034(12) 0.00439(12) -0.00164(12)
W10 0.01064(14) 0.01029(15) 0.01110(14) -0.00026(12) 0.00475(11) 0.00025(12)
W11 0.00842(14) 0.01156(16) 0.01263(15) -0.00144(12) 0.00184(11) -0.00176(11)
La1 0.0100(2) 0.0087(2) 0.00583(19) -0.00061(16) 0.00123(15) 0.00167(16)
La2 0.0127(2) 0.0110(2) 0.0150(2) -0.00087(18) 0.00035(17) 0.00011(17)
Si14 0.0076(9) 0.0076(10) 0.0050(9) -0.0010(8) 0.0011(7) 0.0004(8)
K1 0.0370(13) 0.0441(15) 0.0345(12) 0.0029(11) 0.0098(10) 0.0052(11)
O1 0.016(3) 0.013(3) 0.008(3) -0.001(2) 0.001(2) 0.004(2)
O2 0.016(3) 0.021(3) 0.011(3) -0.004(2) 0.001(2) 0.003(2)
O3 0.012(3) 0.011(3) 0.010(3) 0.000(2) 0.002(2) -0.001(2)
O4 0.012(3) 0.015(3) 0.006(2) 0.000(2) 0.003(2) 0.002(2)
O5 0.010(3) 0.012(3) 0.009(2) -0.004(2) -0.001(2) 0.000(2)
O6 0.015(3) 0.009(3) 0.010(3) 0.001(2) 0.004(2) -0.002(2)
O7 0.010(3) 0.012(3) 0.007(2) -0.003(2) 0.000(2) -0.001(2)
O8 0.012(3) 0.006(3) 0.011(3) -0.001(2) 0.002(2) 0.000(2)
O9 0.012(3) 0.017(3) 0.010(3) 0.001(2) 0.003(2) -0.001(2)
O10 0.012(3) 0.012(3) 0.016(3) -0.002(2) 0.004(2) 0.001(2)
O11 0.013(3) 0.010(3) 0.010(3) -0.002(2) 0.001(2) 0.000(2)
O12 0.020(3) 0.014(3) 0.007(3) 0.000(2) 0.002(2) -0.009(2)
O13 0.021(3) 0.015(3) 0.019(3) -0.003(2) 0.006(2) -0.004(2)
O14 0.025(3) 0.014(3) 0.023(3) 0.001(3) 0.006(3) -0.003(3)
O15 0.013(3) 0.011(3) 0.006(2) 0.000(2) 0.000(2) 0.003(2)
O16 0.008(3) 0.015(3) 0.014(3) 0.000(2) 0.001(2) 0.000(2)
O17 0.013(3) 0.018(3) 0.011(3) -0.003(2) 0.001(2) -0.002(2)
O18 0.016(3) 0.009(3) 0.014(3) -0.001(2) 0.006(2) -0.001(2)
O19 0.016(3) 0.014(3) 0.007(2) -0.002(2) 0.001(2) -0.001(2)
O20 0.012(3) 0.017(3) 0.033(3) -0.011(3) 0.004(3) -0.003(2)
O21 0.013(3) 0.013(3) 0.007(2) 0.003(2) 0.003(2) 0.002(2)
O22 0.011(3) 0.010(3) 0.011(3) -0.002(2) 0.003(2) 0.000(2)
O23 0.018(3) 0.031(4) 0.019(3) 0.004(3) 0.001(2) -0.002(3)
O24 0.014(3) 0.026(3) 0.011(3) 0.001(2) 0.001(2) 0.007(2)
O25 0.018(3) 0.025(3) 0.013(3) 0.005(2) 0.004(2) 0.002(3)
O26 0.017(3) 0.018(3) 0.008(3) -0.003(2) 0.003(2) 0.003(2)
O27 0.017(3) 0.009(3) 0.013(3) -0.003(2) 0.006(2) -0.001(2)
O28 0.008(3) 0.019(3) 0.018(3) -0.002(2) 0.003(2) 0.000(2)
O29 0.014(3) 0.010(3) 0.006(2) -0.002(2) 0.000(2) 0.001(2)
O30 0.011(3) 0.007(3) 0.007(2) 0.001(2) 0.001(2) -0.001(2)
O31 0.026(4) 0.028(4) 0.036(4) -0.009(3) 0.009(3) -0.001(3)
O32 0.017(3) 0.015(3) 0.011(3) -0.005(2) -0.001(2) 0.001(2)
O33 0.017(3) 0.026(3) 0.011(3) -0.004(2) 0.003(2) 0.003(3)
O34 0.020(3) 0.035(4) 0.018(3) -0.007(3) 0.005(3) -0.007(3)
N1 0.022(4) 0.013(4) 0.009(3) -0.001(3) 0.005(3) -0.004(3)
O35 0.013(3) 0.025(3) 0.023(3) -0.004(3) -0.001(2) -0.005(3)
O36 0.019(3) 0.009(3) 0.014(3) 0.000(2) 0.004(2) 0.002(2)
C1 0.014(4) 0.009(4) 0.012(4) -0.002(3) 0.003(3) -0.003(3)
O37 0.016(3) 0.023(3) 0.016(3) 0.000(2) 0.009(2) -0.002(2)
O38 0.011(3) 0.013(3) 0.018(3) -0.001(2) 0.005(2) -0.006(2)
O39 0.016(3) 0.013(3) 0.012(3) 0.002(2) 0.007(2) 0.002(2)
O40 0.027(3) 0.016(3) 0.017(3) 0.004(2) 0.008(3) 0.000(3)
O41 0.017(3) 0.013(3) 0.016(3) -0.004(2) 0.005(2) 0.002(2)
N2 0.020(4) 0.028(5) 0.041(5) 0.006(4) 0.008(4) 0.003(3)
O42 0.025(3) 0.017(3) 0.022(3) 0.001(3) 0.000(3) -0.010(3)
O43 0.018(3) 0.043(4) 0.022(3) 0.000(3) -0.004(3) 0.002(3)
O44 0.020(3) 0.013(3) 0.013(3) 0.005(2) 0.001(2) 0.003(2)
O45 0.021(3) 0.023(3) 0.017(3) -0.005(3) 0.000(2) -0.001(3)
O46 0.015(3) 0.007(3) 0.005(2) -0.001(2) 0.004(2) 0.001(2)
O47 0.016(3) 0.011(3) 0.011(3) -0.001(2) 0.006(2) -0.004(2)
C2 0.015(4) 0.016(4) 0.009(4) -0.005(3) 0.003(3) -0.003(3)
O48 0.011(3) 0.016(3) 0.014(3) -0.001(2) 0.000(2) -0.001(2)
O49 0.011(3) 0.017(3) 0.008(3) -0.001(2) 0.002(2) 0.000(2)
C3 0.015(4) 0.022(5) 0.018(4) 0.002(4) 0.003(3) 0.003(3)
O50 0.022(3) 0.014(3) 0.015(3) -0.006(2) 0.005(2) -0.008(2)
O51 0.011(3) 0.010(3) 0.009(3) -0.002(2) 0.002(2) 0.001(2)
C4 0.016(4) 0.018(4) 0.010(4) 0.002(3) 0.004(3) -0.003(3)
C5 0.020(4) 0.016(4) 0.011(4) -0.006(3) 0.008(3) -0.004(3)
C6 0.016(4) 0.012(4) 0.010(4) -0.005(3) 0.004(3) -0.004(3)
O52 0.015(3) 0.012(3) 0.014(3) 0.000(2) 0.002(2) -0.001(2)
O53 0.013(3) 0.007(3) 0.005(2) -0.003(2) 0.003(2) 0.001(2)
O54 0.018(3) 0.009(3) 0.013(3) -0.001(2) 0.004(2) 0.000(2)
C7 0.016(4) 0.014(4) 0.021(4) -0.002(3) 0.006(3) 0.004(3)
C8 0.012(4) 0.028(5) 0.017(4) -0.005(4) 0.007(3) -0.005(3)
O55 0.018(3) 0.024(3) 0.017(3) 0.000(3) 0.002(2) 0.005(3)
O56 0.024(3) 0.018(3) 0.023(3) -0.001(3) -0.001(3) 0.002(3)
O57 0.033(4) 0.019(3) 0.023(3) 0.003(3) 0.008(3) 0.010(3)
C9 0.024(4) 0.016(4) 0.021(4) 0.002(4) 0.005(4) 0.002(4)
C10 0.017(4) 0.008(4) 0.013(4) -0.001(3) 0.001(3) -0.001(3)
C11 0.014(4) 0.015(4) 0.023(4) -0.002(3) 0.001(3) -0.002(3)
C12 0.015(4) 0.010(4) 0.013(4) 0.004(3) 0.006(3) 0.004(3)
C13 0.015(4) 0.023(5) 0.017(4) 0.002(4) 0.004(3) 0.000(3)
C14 0.024(5) 0.016(4) 0.020(4) 0.001(4) -0.003(4) -0.001(4)
K2 0.061(2) 0.123(4) 0.089(3) -0.055(3) 0.004(2) 0.028(2)
K3 0.071(2) 0.082(3) 0.085(3) -0.004(2) 0.021(2) 0.004(2)
O58 0.043(5) 0.068(6) 0.050(5) 0.007(5) 0.018(4) -0.008(4)
O59 0.046(5) 0.034(5) 0.046(5) 0.005(4) 0.018(4) 0.004(4)
O60 0.045(5) 0.074(7) 0.047(5) -0.019(5) -0.008(4) 0.020(5)
O61 0.053(5) 0.056(6) 0.045(5) 0.019(4) 0.029(4) 0.022(4)
O62 0.045(10) 0.026(8) 0.023(7) -0.002(6) 0.008(7) 0.012(7)
O64 0.061(7) 0.048(6) 0.191(14) 0.025(8) 0.060(8) 0.021(5)

loop_
_atom_type_symbol
_atom_type_description
_atom_type_scat_dispersion_real
_atom_type_scat_dispersion_imag
_atom_type_scat_source
C C 0.0033 0.0016 'International Tables Vol C Tables 4.2.6.8 and 6.1.1.4'
K K 0.2009 0.2494 'International Tables Vol C Tables 4.2.6.8 and 6.1.1.4'
La La -0.2871 2.4523 'International Tables Vol C Tables 4.2.6.8 and 6.1.1.4'
N N 0.0061 0.0033 'International Tables Vol C Tables 4.2.6.8 and 6.1.1.4'
O O 0.0106 0.0060 'International Tables Vol C Tables 4.2.6.8 and 6.1.1.4'
Si Si 0.0817 0.0704 'International Tables Vol C Tables 4.2.6.8 and 6.1.1.4'
W W -0.8490 6.8722 'International Tables Vol C Tables 4.2.6.8 and 6.1.1.4'

loop_
_geom_angle_atom_site_label_1
_geom_angle_atom_site_label_2
_geom_angle_atom_site_label_3
_geom_angle
_geom_angle_site_symmetry_1
_geom_angle_site_symmetry_3
O2 W1 O16 101.3(3) . .
O2 W1 O29 97.4(2) . .
O2 W1 O30 168.8(2) . .
O2 W1 O49 101.6(3) . .
O2 W1 O51 92.1(2) . .
O16 W1 O29 155.3(2) . .
O16 W1 O30 86.2(2) . .
O16 W1 O51 80.6(2) . .
O29 W1 O30 73.2(2) . .
O29 W1 O51 82.7(2) . .
O49 W1 O16 96.2(2) . .
O49 W1 O29 95.7(2) . .
O49 W1 O30 85.6(2) . .
O49 W1 O51 166.3(2) . .
O51 W1 O30 80.89(19) . .
O10 W2 O11 85.5(2) . .
O10 W2 O19 158.4(2) . .
O10 W2 O46 84.4(2) . .
O10 W2 K6 50.54(17) . .
O11 W2 O46 72.1(2) . .
O11 W2 K6 46.70(16) . .
O19 W2 O11 85.0(2) . .
O19 W2 O46 74.2(2) . .
O19 W2 K6 129.23(17) . .
O32 W2 O10 101.6(3) . .
O32 W2 O11 98.3(2) . .
O32 W2 O19 99.0(2) . .
O32 W2 O46 168.4(2) . .
O32 W2 O51 104.5(3) . .
O32 W2 K6 77.7(2) . .
O46 W2 K6 99.15(13) . .
O51 W2 O10 88.1(2) . .
O51 W2 O11 157.1(2) . .
O51 W2 O19 93.3(2) . .
O51 W2 O46 85.5(2) . .
O51 W2 K6 137.07(17) . .
O1 W3 K1 48.24(17) . 1_455
O1 W3 O46 84.1(2) . .
O1 W3 K6 140.99(17) . .
O11 W3 K1 134.93(17) . 1_455
O11 W3 O1 158.2(2) . .
O11 W3 O22 89.7(2) . .
O11 W3 O27 88.6(2) . .
O11 W3 O46 74.3(2) . .
O11 W3 K6 41.45(17) . .
O22 W3 K1 45.47(16) . 1_455
O22 W3 O1 87.3(2) . .
O22 W3 O27 157.4(2) . .
O22 W3 O46 74.2(2) . .
O22 W3 K6 130.23(16) . .
O27 W3 K1 133.95(17) . 1_455
O27 W3 O1 85.9(2) . .
O27 W3 O46 83.6(2) . .
O27 W3 K6 55.45(17) . .
O36 W3 K1 87.01(19) . 1_455
O36 W3 O1 101.1(2) . .
O36 W3 O11 100.7(2) . .
O36 W3 O22 102.0(2) . .
O36 W3 O27 100.5(3) . .
O36 W3 O46 173.6(2) . .
O36 W3 K6 83.07(19) . .
O46 W3 K1 93.75(14) . 1_455
O46 W3 K6 95.34(14) . .
K6 W3 K1 167.81(5) . 1_455
K1 W4 K3 92.42(7) 3_665 3_665
O3 W4 K1 45.73(16) . 3_665
O3 W4 O4 86.6(2) . 3_565
O3 W4 O7 160.5(2) . .
O3 W4 O53 87.5(2) . 3_565
O3 W4 K3 130.21(17) . 3_665
O4 W4 K1 48.30(16) 3_565 3_665
O4 W4 O53 75.7(2) 3_565 3_565
O4 W4 K3 77.84(17) 3_565 3_665
O5 W4 K1 133.52(16) . 3_665
O5 W4 O3 88.4(2) . .
O5 W4 O4 158.7(2) . 3_565
O5 W4 O7 90.2(2) . .
O5 W4 O53 83.4(2) . 3_565
O5 W4 K3 120.43(17) . 3_665
O7 W4 K1 135.16(16) . 3_665
O7 W4 O4 87.7(2) . 3_565
O7 W4 O53 73.00(19) . 3_565
O7 W4 K3 66.27(16) . 3_665
O17 W4 K1 83.3(2) . 3_665
O17 W4 O3 102.1(2) . .
O17 W4 O4 97.7(3) . 3_565
O17 W4 O5 103.6(3) . .
O17 W4 O7 97.1(2) . .
O17 W4 O53 168.1(2) . 3_565
O17 W4 K3 36.35(19) . 3_665
O53 W4 K1 98.96(13) 3_565 3_665
O53 W4 K3 131.73(13) 3_565 3_665
O5 W5 O15 80.8(2) 3_565 .
O5 W5 O29 156.2(2) 3_565 .
O5 W5 O30 86.0(2) 3_565 .
O6 W5 O5 95.2(2) . 3_565
O6 W5 O15 167.0(2) . .
O6 W5 O29 96.0(2) . .
O6 W5 O30 86.3(2) . .
O15 W5 O30 81.2(2) . .
O29 W5 O15 83.7(2) . .
O29 W5 O30 74.0(2) . .
O54 W5 O5 100.3(2) . 3_565
O54 W5 O6 102.1(2) . .
O54 W5 O15 90.8(2) . .
O54 W5 O29 97.7(2) . .
O54 W5 O30 168.9(2) . .
O3 W6 K1 44.60(17) 3_565 1_455
O3 W6 O22 85.6(2) 3_565 .
O3 W6 O46 85.9(2) 3_565 .
O3 W6 K2 109.30(17) 3_565 .
O15 W6 K1 132.37(17) . 1_455
O15 W6 O3 88.4(2) . 3_565
O15 W6 O19 93.0(2) . .
O15 W6 O22 157.7(2) . .
O15 W6 O46 85.4(2) . .
O15 W6 K2 148.68(18) . .
O19 W6 K1 133.56(17) . 1_455
O19 W6 O3 160.7(2) . 3_565
O19 W6 O22 85.9(2) . .
O19 W6 O46 75.0(2) . .
O19 W6 K2 78.73(18) . .
O22 W6 K1 48.72(16) . 1_455
O22 W6 O46 72.8(2) . .
O22 W6 K2 52.71(17) . .
O41 W6 K1 82.27(19) . 1_455
O41 W6 O3 100.7(2) . 3_565
O41 W6 O15 104.1(3) . .
O41 W6 O19 97.6(2) . .
O41 W6 O22 98.1(2) . .
O41 W6 O46 168.4(2) . .
O41 W6 K2 48.4(2) . .
O46 W6 K1 96.21(13) . 1_455
O46 W6 K2 120.45(15) . .
K2 W6 K1 66.69(7) . 1_455
O7 W7 O21 81.6(2) . .
O7 W7 O53 72.41(19) . 3_565
O9 W7 O7 91.9(2) . .
O9 W7 O18 95.0(2) . .
O9 W7 O21 163.1(2) . .
O9 W7 O53 91.5(2) . 3_565
O18 W7 O7 155.4(2) . .
O18 W7 O21 85.0(2) . .
O18 W7 O53 83.8(2) . 3_565
O21 W7 O53 71.59(19) . 3_565
O26 W7 O7 98.3(2) . .
O26 W7 O9 103.9(3) . .
O26 W7 O18 102.9(2) . .
O26 W7 O21 92.6(2) . .
O26 W7 O53 162.4(2) . 3_565
O1 W8 K1 48.43(17) . 1_455
O1 W8 O4 85.7(2) . .
O1 W8 O53 83.3(2) . .
O4 W8 K1 44.36(16) . 1_455
O4 W8 O53 73.6(2) . .
O21 W8 K1 133.43(17) 3_565 1_455
O21 W8 O1 156.4(2) 3_565 .
O21 W8 O4 89.4(2) 3_565 .
O21 W8 O52 90.4(2) 3_565 .
O21 W8 O53 73.1(2) 3_565 .
O44 W8 K1 85.3(2) . 1_455
O44 W8 O1 102.3(3) . .
O44 W8 O4 99.9(3) . .
O44 W8 O21 101.3(3) . 3_565
O44 W8 O52 101.3(3) . .
O44 W8 O53 171.2(2) . .
O52 W8 K1 133.96(17) . 1_455
O52 W8 O1 86.0(2) . .
O52 W8 O4 158.5(2) . .
O52 W8 O53 85.7(2) . .
O53 W8 K1 93.64(12) . 1_455
O8 W9 K4 108.68(19) . .
O8 W9 K5 98.41(17) . 3_565
O27 W9 O8 82.6(2) . .
O27 W9 O38 86.4(2) . .
O27 W9 K4 81.8(2) . .
O27 W9 K5 137.4(2) . 3_565
O38 W9 O8 73.8(2) . .
O38 W9 K4 36.1(2) . .
O38 W9 K5 135.1(2) . 3_565
O40 W9 O8 172.4(2) . .
O40 W9 O27 100.8(3) . .
O40 W9 O38 99.5(3) . .
O40 W9 O47 102.8(3) . .
O40 W9 O52 100.5(3) . .
O40 W9 K4 65.4(3) . .
O40 W9 K5 83.8(2) . 3_565
O47 W9 O8 74.1(2) . .
O47 W9 O27 156.4(2) . .
O47 W9 O38 90.0(2) . .
O47 W9 O52 90.3(2) . .
O47 W9 K4 108.4(2) . .
O47 W9 K5 46.4(2) . 3_565
O52 W9 O8 86.5(2) . .
O52 W9 O27 85.1(2) . .
O52 W9 O38 159.5(2) . .
O52 W9 K4 158.3(2) . .
O52 W9 K5 52.7(2) . 3_565
K5 W9 K4 135.58(19) 3_565 .
O8 W10 K3 167.89(14) . .
O8 W10 K5 96.65(17) . 3_565
O18 W10 O8 82.4(2) 3_565 .
O18 W10 O47 82.9(2) 3_565 .
O18 W10 K3 109.67(17) 3_565 .
O18 W10 K5 48.5(2) 3_565 3_565
O28 W10 O8 72.5(2) . .
O28 W10 O18 154.2(2) . 3_565
O28 W10 O47 83.2(2) . .
O28 W10 K3 95.55(17) . .
O28 W10 K5 127.4(2) . 3_565
O37 W10 O8 163.6(2) . .
O37 W10 O18 101.3(3) . 3_565
O37 W10 O28 101.1(3) . .
O37 W10 O47 93.1(3) . .
O37 W10 O48 103.5(3) . .
O37 W10 K3 18.5(2) . .
O37 W10 K5 75.0(2) . 3_565
O47 W10 O8 71.39(19) . .
O47 W10 K3 110.20(16) . .
O47 W10 K5 45.65(19) . 3_565
O48 W10 O8 92.1(2) . .
O48 W10 O18 92.5(2) . 3_565
O48 W10 O28 94.6(2) . .
O48 W10 O47 163.3(2) . .
O48 W10 K3 86.50(19) . .
O48 W10 K5 137.9(2) . 3_565
K3 W10 K5 92.41(13) . 3_565
K1 W11 K4 57.88(15) . .
K1 W11 K6 96.97(5) . .
O8 W11 K1 120.64(14) . .
O8 W11 K4 110.90(19) . .
O8 W11 K6 98.54(13) . .
O10 W11 K1 135.70(17) . .
O10 W11 O8 86.2(2) . .
O10 W11 O28 159.9(2) . .
O10 W11 O38 87.5(2) . .
O10 W11 K4 80.6(2) . .
O10 W11 K6 41.02(17) . .
O16 W11 K1 126.84(17) . .
O16 W11 O8 83.8(2) . .
O16 W11 O10 87.5(2) . .
O16 W11 O28 90.5(2) . .
O16 W11 O38 159.0(2) . .
O16 W11 K4 160.2(2) . .
O16 W11 K6 127.52(17) . .
O28 W11 K1 59.02(17) . .
O28 W11 O8 73.7(2) . .
O28 W11 O38 87.4(2) . .
O28 W11 K4 106.1(2) . .
O28 W11 K6 140.82(18) . .
O35 W11 K1 48.9(2) . .
O35 W11 O8 169.5(2) . .
O35 W11 O10 102.5(3) . .
O35 W11 O16 102.2(3) . .
O35 W11 O28 97.4(3) . .
O35 W11 O38 98.9(3) . .
O35 W11 K4 65.6(3) . .
O35 W11 K6 84.8(2) . .
O38 W11 K1 68.95(16) . .
O38 W11 O8 75.5(2) . .
O38 W11 K4 36.7(2) . .
O38 W11 K6 53.88(17) . .
K6 W11 K4 39.74(15) . .
O6 La1 O13 68.81(18) . .
O6 La1 O24 143.76(18) . .
O6 La1 O26 134.57(18) . .
O6 La1 O39 80.88(17) . .
O9 La1 O6 75.64(17) 3_565 .
O9 La1 O13 80.53(19) 3_565 .
O9 La1 O24 138.89(18) 3_565 .
O9 La1 O26 79.64(18) 3_565 .
O9 La1 O39 147.08(18) 3_565 .
O24 La1 O13 118.49(19) . .
O24 La1 O39 70.67(19) . .
O26 La1 O13 69.95(18) . .
O26 La1 O24 74.67(18) . .
O26 La1 O39 101.78(18) . .
O39 La1 O13 69.54(18) . .
O48 La1 O6 116.86(18) . .
O48 La1 O9 70.15(18) . 3_565
O48 La1 O13 146.52(18) . .
O48 La1 O24 77.65(19) . .
O48 La1 O26 88.73(19) . .
O48 La1 O39 142.29(18) . .
O48 La1 O49 75.88(18) . .
O49 La1 O6 74.12(17) . .
O49 La1 O9 116.19(18) . 3_565
O49 La1 O13 133.64(18) . .
O49 La1 O24 78.34(18) . .
O49 La1 O26 151.24(18) . .
O49 La1 O39 78.10(18) . .
O20 La2 O36 79.46(19) . .
O20 La2 O45 67.22(19) . .
O20 La2 O55 133.2(2) . .
O33 La2 O20 136.94(19) . .
O33 La2 O36 82.54(19) . .
O33 La2 O42 80.3(2) . .
O33 La2 O43 140.2(2) . .
O33 La2 O45 69.83(19) . .
O33 La2 O55 73.11(18) . .
O33 La2 O56 139.7(2) . 2
O33 La2 O57 75.5(2) . .
O42 La2 O20 89.0(2) . .
O42 La2 O36 139.97(19) . .
O42 La2 O43 136.6(2) . .
O42 La2 O45 71.5(2) . .
O42 La2 O55 136.9(2) . .
O42 La2 O56 68.1(2) . 2
O42 La2 O57 72.6(2) . .
O43 La2 O20 70.2(2) . .
O43 La2 O36 74.7(2) . .
O43 La2 O45 127.5(2) . .
O43 La2 O55 68.5(2) . .
O43 La2 O56 68.9(2) . 2
O45 La2 O36 68.68(18) . .
O55 La2 O36 69.31(18) . .
O55 La2 O45 126.4(2) . .
O56 La2 O20 68.7(2) 2 .
O56 La2 O36 137.74(19) 2 .
O56 La2 O45 119.3(2) 2 .
O56 La2 O55 114.1(2) 2 .
O57 La2 O20 140.2(2) . .
O57 La2 O36 136.34(19) . .
O57 La2 O43 99.2(2) . .
O57 La2 O45 133.2(2) . .
O57 La2 O55 68.4(2) . .
O57 La2 O56 71.7(2) . 2
O8 Si14 O46 108.6(3) . .
O30 Si14 O8 111.6(3) . .
O30 Si14 O46 109.5(3) . .
O30 Si14 O53 111.2(3) . .
O53 Si14 O8 107.5(3) . .
O53 Si14 O46 108.3(3) . .
W4 K1 W6 56.94(4) 3_665 1_655
W4 K1 W11 102.64(6) 3_665 .
W4 K1 K4 166.63(17) 3_665 .
W11 K1 W6 96.80(6) . 1_655
W11 K1 K4 64.46(16) . .
O1 K1 W4 64.51(11) 1_655 3_665
O1 K1 W6 64.56(11) 1_655 1_655
O1 K1 W11 160.91(13) 1_655 .
O1 K1 O28 144.88(17) 1_655 .
O1 K1 K4 126.9(2) 1_655 .
O3 K1 W4 28.68(11) 3_665 3_665
O3 K1 W6 28.56(11) 3_665 1_655
O3 K1 W11 97.98(13) 3_665 .
O3 K1 O1 63.80(16) 3_665 1_655
O3 K1 O4 54.48(15) 3_665 1_655
O3 K1 O22 54.41(16) 3_665 1_655
O3 K1 O28 88.65(16) 3_665 .
O3 K1 O35 86.16(17) 3_665 .
O3 K1 K4 144.4(2) 3_665 .
O4 K1 W4 29.78(11) 1_655 3_665
O4 K1 W6 79.00(12) 1_655 1_655
O4 K1 W11 123.10(14) 1_655 .
O4 K1 O1 52.18(15) 1_655 1_655
O4 K1 O22 90.15(16) 1_655 1_655
O4 K1 O28 94.64(16) 1_655 .
O4 K1 O35 130.50(19) 1_655 .
O4 K1 K4 161.0(2) 1_655 .
O22 K1 W4 78.88(12) 1_655 3_665
O22 K1 W6 30.02(11) 1_655 1_655
O22 K1 W11 113.89(12) 1_655 .
O22 K1 O1 51.74(15) 1_655 1_655
O22 K1 O28 129.04(17) 1_655 .
O22 K1 O35 88.61(16) 1_655 .
O22 K1 K4 102.6(2) 1_655 .
O28 K1 W4 80.82(11) . 3_665
O28 K1 W6 101.83(12) . 1_655
O28 K1 W11 30.01(10) . .
O28 K1 K4 88.23(19) . .
O35 K1 W4 102.24(14) . 3_665
O35 K1 W6 75.74(13) . 1_655
O35 K1 W11 25.54(11) . .
O35 K1 O1 139.07(17) . 1_655
O35 K1 O28 51.29(15) . .
O35 K1 K4 64.7(2) . .
O58 K1 W4 109.1(2) . 3_665
O58 K1 W6 148.17(19) . 1_655
O58 K1 W11 114.76(19) . .
O58 K1 O1 83.6(2) . 1_655
O58 K1 O3 134.1(2) . 3_665
O58 K1 O4 80.3(2) . 1_655
O58 K1 O22 127.1(2) . 1_655
O58 K1 O28 103.7(2) . .
O58 K1 O35 135.7(2) . .
O58 K1 K4 80.8(3) . .
K4 K1 W6 118.79(17) . 1_655
O64 K1 W4 139.5(3) . 3_665
O64 K1 W6 85.5(3) . 1_655
O64 K1 W11 95.8(2) . .
O64 K1 O1 87.2(2) . 1_655
O64 K1 O3 113.7(3) . 3_665
O64 K1 O4 139.3(3) . 1_655
O64 K1 O22 60.7(3) . 1_655
O64 K1 O28 125.5(3) . .
O64 K1 O35 80.0(3) . .
O64 K1 O58 94.8(3) . .
O64 K1 K4 44.5(3) . .
W3 O1 W8 151.3(3) . .
W3 O1 K1 104.0(2) . 1_455
W8 O1 K1 103.4(2) . 1_455
W4 O3 W6 145.7(3) . 3_565
W4 O3 K1 105.6(2) . 3_665
W6 O3 K1 106.8(2) 3_565 3_665
W4 O4 W8 120.4(3) 3_565 .
W4 O4 K1 101.9(2) 3_565 1_455
W8 O4 K1 107.9(2) . 1_455
W4 O5 W5 154.1(3) . 3_565
W5 O6 La1 134.8(3) . .
W4 O7 W7 121.3(3) . .
W10 O8 W9 92.50(18) . .
W11 O8 W9 90.42(18) . .
W11 O8 W10 92.00(18) . .
Si14 O8 W9 125.0(3) . .
Si14 O8 W10 123.6(3) . .
Si14 O8 W11 123.7(3) . .
W7 O9 La1 156.6(3) . 3_565
W2 O10 K6 98.3(2) . .
W11 O10 W2 147.6(3) . .
W11 O10 K6 113.3(2) . .
W2 O11 K6 101.6(2) . .
W3 O11 W2 121.4(3) . .
W3 O11 K6 111.4(2) . .
K5 O12 K4 66.3(3) 2 .
K6 O12 K4 54.8(2) . .
K6 O12 K5 91.8(2) . 2
La1 O13 K5 134.2(3) . .
W6 O15 W5 152.6(3) . .
W11 O16 W1 154.9(3) . .
W4 O17 K3 122.5(3) . 3_665
W7 O18 W10 143.7(3) . 3_565
W7 O18 K5 112.4(3) . .
W10 O18 K5 103.9(3) 3_565 .
W6 O19 W2 119.7(3) . .
La2 O20 K6 108.4(2) . .
W7 O21 K5 100.0(2) . .
W8 O21 W7 122.5(3) 3_565 .
W8 O21 K5 103.7(3) 3_565 .
W3 O22 W6 120.4(3) . .
W3 O22 K1 107.4(2) . 1_455
W3 O22 K2 134.2(3) . .
W6 O22 K1 101.3(2) . 1_455
W6 O22 K2 96.4(2) . .
K1 O22 K2 89.14(16) 1_455 .
C13 O24 La1 128.3(5) . .
C10 O25 K4 119.4(5) . 1_455
C10 O25 K5 166.0(5) . 2_455
K4 O25 K5 62.1(2) 1_455 2_455
W7 O26 La1 165.6(3) . .
W3 O27 W9 153.1(3) . .
W3 O27 K6 95.0(2) . .
W9 O27 K6 110.7(2) . .
W10 O28 K1 134.6(3) . .
W11 O28 W10 121.6(3) . .
W11 O28 K1 91.0(2) . .
W5 O29 W1 115.8(3) . .
W5 O30 W1 94.30(19) . .
Si14 O30 W1 126.8(3) . .
Si14 O30 W5 127.4(3) . .
C10 O33 La2 134.0(5) . .
K3 O34 K3 97.3(3) 3_665 .
C5 N1 C2 122.8(7) . .
W11 O35 K1 105.5(3) . .
W11 O35 K2 156.2(3) . 1_655
K1 O35 K2 83.75(17) . 1_655
W3 O36 La2 150.6(3) . .
C2 C1 C6 119.1(7) . .
C2 C1 C10 118.8(7) . .
C6 C1 C10 122.1(7) . .
W10 O37 K3 147.9(4) . .
W9 O38 W11 120.1(3) . .
W9 O38 K4 119.9(3) . .
W9 O38 K6 107.0(2) . .
W11 O38 K4 118.7(3) . .
W11 O38 K6 97.6(2) . .
K4 O38 K6 53.4(2) . .
C12 O39 La1 149.0(5) 2_445 .
W9 O40 K2 126.9(3) . 4_675
W6 O41 K2 106.0(3) . .
C8 N2 C11 122.2(8) . .
C14 O42 La2 129.6(6) . .
La2 O43 K6 115.2(2) . .
W8 O44 K6 135.7(3) . 4_575
W3 O46 W2 92.11(18) . .
W3 O46 W6 92.46(18) . .
W6 O46 W2 90.64(17) . .
Si14 O46 W2 122.0(3) . .
Si14 O46 W3 127.0(3) . .
Si14 O46 W6 122.9(3) . .
W9 O47 W10 122.0(3) . .
W9 O47 K5 107.1(3) . 3_565
W10 O47 K5 104.5(3) . 3_565
N1 C2 C1 119.4(7) . .
W10 O48 La1 159.1(3) . .
W1 O49 La1 135.5(3) . .
C7 C3 C8 118.6(8) . .
C7 C3 C13 123.4(8) . .
C8 C3 C13 117.9(7) . .
C12 O50 K4 120.3(5) . 1_455
W2 O51 W1 152.3(3) . .
C5 C4 C6 118.0(8) . .
N1 C5 C4 120.5(8) . .
C1 C6 C12 122.5(7) . .
C4 C6 C1 120.3(7) . .
C4 C6 C12 116.9(7) . .
W8 O52 W9 151.2(3) . .
W8 O52 K5 107.4(3) . 3_565
W9 O52 K5 98.7(3) . 3_565
W4 O53 W8 90.19(17) 3_565 .
W7 O53 W4 93.13(18) 3_565 3_565
W7 O53 W8 92.82(17) 3_565 .
Si14 O53 W4 123.3(3) . 3_565
Si14 O53 W7 123.3(3) . 3_565
Si14 O53 W8 124.8(3) . .
C3 C7 C9 119.8(8) . .
C3 C7 C14 123.1(8) . 2_545
C9 C7 C14 117.1(8) . 2_545
N2 C8 C3 118.7(8) . .
C13 O56 La2 144.5(6) . 2_545
C11 C9 C7 119.1(8) . .
O25 C10 C1 117.7(7) . .
O33 C10 O25 126.1(8) . .
O33 C10 C1 116.2(7) . .
N2 C11 C9 121.4(8) . .
O39 C12 O50 126.0(7) 2_455 .
O39 C12 C6 118.8(7) 2_455 .
O50 C12 C6 115.1(7) . .
O24 C13 C3 116.1(8) . .
O56 C13 O24 125.4(8) . .
O56 C13 C3 118.5(7) . .
O31 C14 C7 115.6(8) . 2
O42 C14 O31 126.5(9) . .
O42 C14 C7 117.8(8) . 2
O22 K2 W6 30.93(11) . .
O22 K2 O35 81.25(17) . 1_455
O22 K2 O40 150.0(2) . 4_576
O22 K2 K5 120.8(2) . 2_455
O35 K2 W6 73.02(13) 1_455 .
O35 K2 K5 105.9(2) 1_455 2_455
O40 K2 W6 129.21(19) 4_576 .
O40 K2 O35 119.1(2) 4_576 1_455
O40 K2 K5 77.07(19) 4_576 2_455
O41 K2 W6 25.52(11) . .
O41 K2 O22 55.08(16) . .
O41 K2 O35 59.67(17) . 1_455
O41 K2 O40 113.8(2) . 4_576
O41 K2 O61 132.3(2) . .
O41 K2 K5 164.6(2) . 2_455
O41 K2 O65 66.1(3) . .
O59 K2 W6 70.32(17) 4_576 .
O59 K2 O22 86.6(2) 4_576 .
O59 K2 O35 126.4(3) 4_576 1_455
O59 K2 O40 63.7(2) 4_576 4_576
O59 K2 O41 70.6(2) 4_576 .
O59 K2 O61 74.9(2) 4_576 .
O59 K2 K5 124.8(2) 4_576 2_455
O59 K2 O65 85.0(4) 4_576 .
O60 K2 W6 135.0(2) . .
O60 K2 O22 140.9(2) . .
O60 K2 O35 63.7(2) . 1_455
O60 K2 O40 68.1(2) . 4_576
O60 K2 O41 113.4(3) . .
O60 K2 O59 127.5(3) . 4_576
O60 K2 O61 113.6(3) . .
O60 K2 K5 59.1(3) . 2_455
O60 K2 O65 55.7(4) . .
O61 K2 W6 110.98(18) . .
O61 K2 O22 91.5(2) . .
O61 K2 O35 156.6(3) . 1_455
O61 K2 O40 77.2(2) . 4_576
O61 K2 K5 59.0(2) . 2_455
O61 K2 O65 141.7(4) . .
O62 K2 W6 70.9(3) . .
O62 K2 O22 94.6(4) . .
O62 K2 O35 111.4(5) . 1_455
O62 K2 O40 58.6(4) . 4_576
O62 K2 O41 62.8(4) . .
O62 K2 O59 18.5(4) . 4_576
O62 K2 O60 113.3(5) . .
O62 K2 O61 91.3(5) . .
O62 K2 O64 153.2(5) . 1_455
O62 K2 K5 131.8(4) . 2_455
O62 K2 O65 66.6(5) . .
O64 K2 W6 87.0(2) 1_455 .
O64 K2 O22 59.8(3) 1_455 .
O64 K2 O35 74.6(3) 1_455 1_455
O64 K2 O40 142.9(3) 1_455 4_576
O64 K2 O41 102.9(3) 1_455 .
O64 K2 O59 138.9(3) 1_455 4_576
O64 K2 O60 92.9(3) 1_455 .
O64 K2 O61 82.5(3) 1_455 .
O64 K2 K5 65.8(3) 1_455 2_455
O64 K2 O65 130.9(4) 1_455 .
K5 K2 W6 151.5(2) 2_455 .
O65 K2 W6 91.6(3) . .
O65 K2 O22 119.9(3) . .
O65 K2 O35 58.3(3) . 1_455
O65 K2 O40 64.7(3) . 4_576
O65 K2 K5 112.4(3) . 2_455
W10 K3 W4 91.10(9) . 3_665
O14 K3 W4 171.6(2) . 3_665
O14 K3 W10 90.18(19) . .
O14 K3 O17 164.1(3) . 3_665
O14 K3 O23 103.2(3) . .
O14 K3 K3 103.3(2) . 3_665
O17 K3 W4 21.19(12) 3_665 3_665
O17 K3 W10 74.83(14) 3_665 .
O17 K3 K3 84.22(19) 3_665 3_665
O23 K3 W4 68.63(17) . 3_665
O23 K3 W10 85.33(19) . .
O23 K3 O17 81.3(2) . 3_665
O23 K3 K3 130.9(3) . 3_665
O34 K3 W4 76.32(18) . 3_665
O34 K3 W4 90.99(19) 3_665 3_665
O34 K3 W10 167.0(2) . .
O34 K3 W10 94.46(19) 3_665 .
O34 K3 O14 97.2(3) 3_665 .
O34 K3 O14 102.7(3) . .
O34 K3 O17 92.2(2) . 3_665
O34 K3 O17 79.0(2) 3_665 3_665
O34 K3 O23 93.0(3) . .
O34 K3 O23 159.6(3) 3_665 .
O34 K3 O34 82.7(3) 3_665 .
O34 K3 K3 41.04(18) . 3_665
O34 K3 K3 41.62(18) 3_665 3_665
O37 K3 W4 96.22(19) . 3_665
O37 K3 W10 13.61(15) . .
O37 K3 O14 83.3(2) . .
O37 K3 O17 83.1(2) . 3_665
O37 K3 O23 75.6(2) . .
O37 K3 O34 106.9(3) . 3_665
O37 K3 O34 168.2(3) . .
O37 K3 K3 148.0(3) . 3_665
K3 K3 W4 81.55(14) 3_665 3_665
K3 K3 W10 134.75(18) 3_665 .
W9 K4 K2 121.1(3) . 1_655
W11 K4 W9 48.31(12) . .
W11 K4 K2 73.11(19) . 1_655
K1 K4 W9 78.7(2) . .
K1 K4 W11 57.67(16) . .
K1 K4 K2 63.17(17) . 1_655
O12 K4 W9 112.3(3) . .
O12 K4 W11 122.3(3) . .
O12 K4 K1 165.7(3) . .
O12 K4 O25 80.1(3) . 1_655
O12 K4 K2 102.7(3) . 1_655
O12 K4 K5 55.5(2) . 2
O25 K4 W9 142.0(3) 1_655 .
O25 K4 W11 153.1(3) 1_655 .
O25 K4 K1 96.8(3) 1_655 .
O25 K4 K2 88.3(3) 1_655 1_655
O25 K4 K5 59.2(2) 1_655 2
O38 K4 W9 24.01(15) . .
O38 K4 W11 24.63(16) . .
O38 K4 K1 63.9(2) . .
O38 K4 O12 122.9(4) . .
O38 K4 O25 154.0(4) . 1_655
O38 K4 K2 97.1(3) . 1_655
O38 K4 K5 142.0(4) . 2
O50 K4 W9 89.9(3) 1_655 .
O50 K4 W11 138.3(4) 1_655 .
O50 K4 K1 123.0(3) 1_655 .
O50 K4 O12 67.7(3) 1_655 .
O50 K4 O25 60.6(3) 1_655 1_655
O50 K4 O38 113.8(4) 1_655 .
O50 K4 K2 148.2(4) 1_655 1_655
O50 K4 K5 100.5(4) 1_655 2
O50 K4 K6 103.4(4) 1_655 .
O64 K4 W9 124.7(4) . .
O64 K4 W11 91.2(4) . .
O64 K4 K1 46.0(3) . .
O64 K4 O12 122.0(5) . .
O64 K4 O25 62.6(3) . 1_655
O64 K4 O38 107.0(5) . .
O64 K4 O50 118.7(5) . 1_655
O64 K4 K2 39.2(3) . 1_655
O64 K4 K5 67.3(4) . 2
O64 K4 K6 131.9(5) . .
K5 K4 W9 157.4(3) 2 .
K5 K4 W11 118.6(3) 2 .
K5 K4 K1 111.0(3) 2 .
K5 K4 K2 53.6(2) 2 1_655
K6 K4 W9 74.0(2) . .
K6 K4 W11 68.9(2) . .
K6 K4 K1 125.4(3) . .
K6 K4 O12 53.6(2) . .
K6 K4 O25 132.7(4) . 1_655
K6 K4 O38 72.6(3) . .
K6 K4 K2 92.7(3) . 1_655
K6 K4 K5 84.1(3) . 2
O62 O59 K2 46.7(9) 4_675 4_675
K2 O60 K5 71.8(3) . 2_455
K6 O60 K2 135.0(4) 1_455 .
K6 O60 K5 89.2(3) 1_455 2_455
K2 O61 K5 68.1(2) . 2_455
O59 O62 K2 114.9(12) 4_576 .
K2 O64 K1 100.9(4) 1_655 .
K4 O64 K1 89.5(5) . .
K4 O64 K2 102.2(4) . 1_655
O12 K5 W9 117.2(2) 2_545 3_565
O12 K5 O18 92.1(3) 2_545 .
O12 K5 O21 49.95(18) 2_545 .
O12 K5 O25 81.3(2) 2_545 2_445
O12 K5 O52 88.6(2) 2_545 3_565
O12 K5 K2 123.0(3) 2_545 2_445
O12 K5 K4 58.2(2) 2_545 2_545
O12 K5 O60 80.1(3) 2_545 2_445
O12 K5 O61 172.2(3) 2_545 2_445
O13 K5 W9 127.3(3) . 3_565
O13 K5 O12 77.0(3) . 2_545
O13 K5 O18 67.6(2) . .
O13 K5 O21 84.6(3) . .
O13 K5 O25 52.7(2) . 2_445
O13 K5 O47 106.3(3) . 3_565
O13 K5 O52 124.4(3) . 3_565
O13 K5 K2 146.7(3) . 2_445
O13 K5 K4 101.1(3) . 2_545
O13 K5 O60 156.7(4) . 2_445
O13 K5 O61 103.6(3) . 2_445
O18 K5 W9 61.66(17) . 3_565
O18 K5 O21 49.06(18) . .
O18 K5 O25 120.0(3) . 2_445
O18 K5 O52 59.5(2) . 3_565
O18 K5 K2 130.3(3) . 2_445
O18 K5 K4 150.3(3) . 2_545
O18 K5 O60 117.7(3) . 2_445
O18 K5 O61 95.3(3) . 2_445
O21 K5 W9 73.37(18) . 3_565
O21 K5 O25 122.7(3) . 2_445
O21 K5 K2 128.7(3) . 2_445
O21 K5 K4 104.3(3) . 2_545
O25 K5 W9 161.5(3) 2_445 3_565
O25 K5 K2 100.7(2) 2_445 2_445
O25 K5 K4 58.7(2) 2_445 2_545
O47 K5 W9 26.55(13) 3_565 3_565
O47 K5 O12 134.2(3) 3_565 2_545
O47 K5 O18 51.55(19) 3_565 .
O47 K5 O21 84.5(2) 3_565 .
O47 K5 O25 137.8(3) 3_565 2_445
O47 K5 O52 51.12(19) 3_565 3_565
O47 K5 K2 79.5(2) 3_565 2_445
O47 K5 K4 152.0(4) 3_565 2_545
O47 K5 O60 92.7(3) 3_565 2_445
O47 K5 O61 53.3(2) 3_565 2_445
O52 K5 W9 28.61(12) 3_565 3_565
O52 K5 O21 48.30(18) 3_565 .
O52 K5 O25 169.8(3) 3_565 2_445
O52 K5 K2 85.2(2) 3_565 2_445
O52 K5 K4 116.0(3) 3_565 2_545
O52 K5 O60 58.7(2) 3_565 2_445
O52 K5 O61 97.3(3) 3_565 2_445
K2 K5 W9 70.75(16) 2_445 3_565
K4 K5 W9 130.3(3) 2_545 3_565
K4 K5 K2 74.4(2) 2_545 2_445
O60 K5 W9 67.9(2) 2_445 3_565
O60 K5 O21 84.0(3) 2_445 .
O60 K5 O25 119.5(3) 2_445 2_445
O60 K5 K2 49.0(2) 2_445 2_445
O60 K5 K4 62.5(3) 2_445 2_545
O60 K5 O61 98.5(3) 2_445 2_445
O61 K5 W9 68.8(2) 2_445 3_565
O61 K5 O21 137.7(3) 2_445 .
O61 K5 O25 92.9(3) 2_445 2_445
O61 K5 K2 52.9(2) 2_445 2_445
O61 K5 K4 114.3(3) 2_445 2_545
W2 K6 W3 53.09(3) . .
O10 K6 W2 31.15(11) . .
O10 K6 W3 65.47(12) . .
O10 K6 O20 117.55(17) . .
O10 K6 O27 61.01(15) . .
O10 K6 O38 50.61(15) . .
O10 K6 O43 137.18(19) . .
O10 K6 O44 105.88(17) . 4_676
O11 K6 W2 31.70(12) . .
O11 K6 W3 27.16(11) . .
O11 K6 O10 56.26(16) . .
O11 K6 O20 95.00(17) . .
O11 K6 O27 52.50(15) . .
O11 K6 O38 88.07(16) . .
O11 K6 O43 81.11(19) . .
O11 K6 O44 88.32(17) . 4_676
O11 K6 K4 141.4(3) . .
O11 K6 O60 114.6(3) . 1_655
O12 K6 W2 159.22(14) . .
O12 K6 W3 127.16(14) . .
O12 K6 O10 165.88(19) . .
O12 K6 O11 137.80(19) . .
O12 K6 O20 67.52(16) . .
O12 K6 O27 125.75(17) . .
O12 K6 O38 122.35(17) . .
O12 K6 O43 56.93(19) . .
O12 K6 O44 76.68(17) . 4_676
O12 K6 K4 71.6(3) . .
O12 K6 O60 95.1(3) . 1_655
O20 K6 W2 121.43(13) . .
O20 K6 W3 69.21(12) . .
O20 K6 O27 58.23(15) . .
O20 K6 O38 78.05(16) . .
O27 K6 W2 66.18(11) . .
O27 K6 W3 29.51(10) . .
O27 K6 O38 47.92(14) . .
O38 K6 W2 78.42(11) . .
O38 K6 W3 74.97(10) . .
O43 K6 W2 109.92(15) . .
O43 K6 W3 74.75(14) . .
O43 K6 O20 57.38(17) . .
O43 K6 O27 91.39(17) . .
O43 K6 O38 132.58(18) . .
O44 K6 W2 84.22(13) 4_676 .
O44 K6 W3 111.05(13) 4_676 .
O44 K6 O20 129.58(18) 4_676 .
O44 K6 O27 140.20(17) 4_676 .
O44 K6 O38 152.35(18) 4_676 .
O44 K6 O43 73.68(18) 4_676 .
K4 K6 W2 128.0(2) . .
K4 K6 W3 120.6(2) . .
K4 K6 O10 96.9(3) . .
K4 K6 O20 72.0(2) . .
K4 K6 O27 91.4(2) . .
K4 K6 O38 54.1(2) . .
K4 K6 O43 117.2(3) . .
K4 K6 O44 128.3(3) . 4_676
K4 K6 O60 77.3(3) . 1_655
O60 K6 W2 84.4(2) 1_655 .
O60 K6 W3 136.8(2) 1_655 .
O60 K6 O10 74.0(2) 1_655 .
O60 K6 O20 148.2(3) 1_655 .
O60 K6 O27 131.9(2) 1_655 .
O60 K6 O38 90.9(2) 1_655 .
O60 K6 O43 135.5(2) 1_655 .
O60 K6 O44 66.0(2) 1_655 4_676

loop_
_geom_bond_atom_site_label_1
_geom_bond_atom_site_label_2
_geom_bond_distance
_geom_bond_site_symmetry_2
W1 O2 1.721(6) .
W1 O16 1.926(6) .
W1 O29 1.961(5) .
W1 O30 2.266(5) .
W1 O49 1.764(5) .
W1 O51 2.098(5) .
W2 O10 1.929(5) .
W2 O11 1.980(5) .
W2 O19 1.938(6) .
W2 O32 1.722(5) .
W2 O46 2.362(5) .
W2 O51 1.807(5) .
W2 K6 3.691(3) .
W3 K1 3.979(3) 1_455
W3 O1 1.912(5) .
W3 O11 1.891(5) .
W3 O22 1.902(5) .
W3 O27 1.907(5) .
W3 O36 1.725(5) .
W3 O46 2.328(5) .
W3 K6 3.858(2) .
W4 K1 3.828(3) 3_665
W4 O3 1.907(5) .
W4 O4 1.943(5) 3_565
W4 O5 1.884(5) .
W4 O7 1.919(5) .
W4 O17 1.709(5) .
W4 O53 2.338(5) 3_565
W4 K3 3.988(4) 3_665
W5 O5 1.944(5) 3_565
W5 O6 1.758(5) .
W5 O15 2.095(5) .
W5 O29 1.945(5) .
W5 O30 2.246(5) .
W5 O54 1.731(6) .
W6 K1 3.879(2) 1_455
W6 O3 1.937(5) 3_565
W6 O15 1.799(5) .
W6 O19 1.924(5) .
W6 O22 1.978(5) .
W6 O41 1.715(6) .
W6 O46 2.336(5) .
W6 K2 3.826(4) .
W7 O7 1.969(5) .
W7 O9 1.755(6) .
W7 O18 1.887(5) .
W7 O21 2.079(5) .
W7 O26 1.752(5) .
W7 O53 2.328(5) 3_565
W8 K1 3.975(2) 1_455
W8 O1 1.927(5) .
W8 O4 1.944(5) .
W8 O21 1.846(5) 3_565
W8 O44 1.715(5) .
W8 O52 1.911(6) .
W8 O53 2.424(5) .
W9 O8 2.404(5) .
W9 O27 1.920(5) .
W9 O38 1.924(6) .
W9 O40 1.724(6) .
W9 O47 1.847(5) .
W9 O52 1.913(5) .
W9 K4 4.100(11) .
W9 K5 3.950(8) 3_565
W10 O8 2.355(5) .
W10 O18 1.937(6) 3_565
W10 O28 1.936(6) .
W10 O37 1.716(6) .
W10 O47 2.081(6) .
W10 O48 1.766(6) .
W10 K3 3.878(4) .
W10 K5 4.050(8) 3_565
W11 K1 3.833(3) .
W11 O8 2.319(5) .
W11 O10 1.903(5) .
W11 O16 1.891(6) .
W11 O28 1.917(6) .
W11 O35 1.715(6) .
W11 O38 1.944(6) .
W11 K4 4.093(11) .
W11 K6 4.031(3) .
La1 O6 2.462(5) .
La1 O9 2.460(5) 3_565
La1 O13 2.646(6) .
La1 O24 2.512(6) .
La1 O26 2.502(5) .
La1 O39 2.522(6) .
La1 O48 2.451(6) .
La1 O49 2.455(5) .
La2 O20 2.566(6) .
La2 O33 2.452(6) .
La2 O36 2.627(6) .
La2 O42 2.475(6) .
La2 O43 2.548(6) .
La2 O45 2.603(6) .
La2 O55 2.594(6) .
La2 O56 2.550(6) 2
La2 O57 2.533(6) .
Si14 O8 1.640(6) .
Si14 O30 1.623(5) .
Si14 O46 1.642(5) .
Si14 O53 1.637(5) .
K1 W4 3.828(3) 3_665
K1 W6 3.878(2) 1_655
K1 O1 3.058(6) 1_655
K1 O3 2.845(6) 3_665
K1 O4 2.921(6) 1_655
K1 O22 2.972(6) 1_655
K1 O28 3.286(6) .
K1 O35 2.999(7) .
K1 O58 2.797(9) .
K1 K4 3.841(11) .
K1 O64 2.762(14) .
O1 K1 3.058(6) 1_455
O3 W6 1.937(5) 3_565
O3 K1 2.846(6) 3_665
O4 W4 1.943(5) 3_565
O4 K1 2.921(6) 1_455
O5 W5 1.944(5) 3_565
O9 La1 2.460(5) 3_565
O10 K6 2.880(6) .
O11 K6 2.742(6) .
O12 K4 3.208(12) .
O12 K5 3.108(10) 2
O12 K6 2.722(6) .
O13 K5 2.793(10) .
O14 K3 2.380(7) .
O17 K3 2.802(7) 3_665
O18 W10 1.937(5) 3_565
O18 K5 3.122(10) .
O20 K6 3.158(7) .
O21 W8 1.846(5) 3_565
O21 K5 3.327(10) .
O22 K1 2.972(6) 1_455
O22 K2 3.063(6) .
O23 K3 2.393(8) .
O24 C13 1.270(10) .
O25 C10 1.260(10) .
O25 K4 3.343(12) 1_455
O25 K5 3.358(10) 2_455
O27 K6 3.189(6) .
O31 C14 1.264(11) .
O33 C10 1.259(10) .
O34 K3 2.351(8) 3_665
O34 K3 2.378(7) .
N1 C2 1.360(11) .
N1 C5 1.337(11) .
O35 K2 3.335(7) 1_655
C1 C2 1.368(11) .
C1 C6 1.407(11) .
C1 C10 1.506(11) .
O37 K3 2.316(7) .
O38 K4 2.787(12) .
O38 K6 3.284(6) .
O39 C12 1.250(10) 2_445
O40 K2 3.084(7) 4_675
O41 K2 2.979(7) .
N2 C8 1.345(12) .
N2 C11 1.352(12) .
O42 C14 1.252(11) .
O43 K6 2.959(7) .
O44 K6 2.934(6) 4_575
O47 K5 2.991(10) 3_565
C3 C7 1.389(12) .
C3 C8 1.430(13) .
C3 C13 1.506(12) .
O50 C12 1.262(10) .
O50 K4 2.750(12) 1_455
C4 C5 1.385(11) .
C4 C6 1.396(11) .
C6 C12 1.502(11) .
O52 K5 3.178(10) 3_565
O53 W4 2.338(5) 3_565
O53 W7 2.328(5) 3_565
C7 C9 1.408(12) .
C7 C14 1.510(12) 2_545
O56 La2 2.550(6) 2_545
O56 C13 1.253(11) .
C9 C11 1.353(12) .
C12 O39 1.250(10) 2_455
C14 C7 1.510(12) 2
K2 O35 3.335(7) 1_455
K2 O40 3.084(7) 4_576
K2 O59 2.933(10) 4_576
K2 O60 2.804(10) .
K2 O61 3.033(11) .
K2 O62 2.351(15) .
K2 O64 2.729(15) 1_455
K2 K5 3.529(9) 2_455
K2 O65 3.060(18) .
K3 W4 3.988(4) 3_665
K3 O17 2.801(7) 3_665
K3 O34 2.351(8) 3_665
K3 K3 3.551(8) 3_665
K4 O25 3.343(12) 1_655
K4 O50 2.750(12) 1_655
K4 K2 4.221(11) 1_655
K4 O64 2.694(15) .
K4 K5 3.456(13) 2
K4 K6 2.762(11) .
O59 K2 2.933(10) 4_675
O59 O62 1.024(16) 4_675
O60 K5 3.189(14) 2_455
O60 K6 2.772(9) 1_455
O61 K5 3.261(11) 2_455
O62 O59 1.024(16) 4_576
O64 K2 2.729(15) 1_655
K5 W9 3.950(8) 3_565
K5 O12 3.109(10) 2_545
K5 O25 3.358(10) 2_445
K5 O47 2.991(10) 3_565
K5 O52 3.178(10) 3_565
K5 K2 3.529(9) 2_445
K5 K4 3.456(13) 2_545
K5 O60 3.188(14) 2_445
K5 O61 3.261(11) 2_445
K6 O44 2.934(6) 4_676
K6 O60 2.772(9) 1_655
